data_7039501
loop_
_publ_author_name
'Khavasi, Hamid Reza'
'Kavand, Sima'

_publ_section_title
;
 Conformational variety of flexible mono-dentate ligands in coordination
 compounds: influence of \p-involving interactions.
;
_journal_issue 26
_journal_name_full 'Dalton transactions (Cambridge, England : 2003)'
_journal_page_first 10761
_journal_page_last 10770
_journal_paper_doi 10.1039/c6dt01563h
_journal_volume 45
_journal_year 2016
_chemical_formula_sum 'C32 H22 Br4 Hg N4 O2'
_chemical_formula_weight 1014.73
_chemical_name_systematic
; 
 ? 
;
_space_group_IT_number 15
_symmetry_cell_setting monoclinic
_symmetry_space_group_name_Hall '-C 2yc'
_symmetry_space_group_name_H-M 'C 1 2/c 1'
_atom_sites_solution_hydrogens geom
_atom_sites_solution_primary direct
_atom_sites_solution_secondary difmap
_audit_creation_method SHELXL-97
_audit_update_record
;
2016-03-29 deposited with the CCDC.
2016-06-06 downloaded from the CCDC.
;
_cell_angle_alpha 90.00
_cell_angle_beta 125.358(6)
_cell_angle_gamma 90.00
_cell_formula_units_Z 4
_cell_length_a 26.927(2)
_cell_length_b 4.7733(4)
_cell_length_c 29.451(3)
_cell_measurement_reflns_used 13232
_cell_measurement_temperature 298(2)
_cell_measurement_theta_max 27.00
_cell_measurement_theta_min 2.77
_cell_volume 3087.2(5)
_computing_cell_refinement 'X-Area 1.31 (Stoe & Cie GmbH, 2005)'
_computing_data_collection 'X-Area 1.31 (Stoe & Cie GmbH, 2005)'
_computing_data_reduction 'X-Area 1.31 (Stoe & Cie GmbH, 2005)'
_computing_molecular_graphics 'ORTEP-3 for Windows (Farrugia, 1997)'
_computing_publication_material 'WinGX (Farrugia, 1999)'
_computing_structure_refinement 'SHELXL-97 (Sheldrick, 1997)'
_computing_structure_solution 'SHELXS-97 (Sheldrick, 1990)'
_diffrn_ambient_temperature 298(2)
_diffrn_detector_area_resol_mean '0.15 mm'
_diffrn_measured_fraction_theta_full 0.998
_diffrn_measured_fraction_theta_max 0.998
_diffrn_measurement_device_type 'STOE IPDS II'
_diffrn_measurement_method 'rotation method'
_diffrn_radiation_monochromator graphite
_diffrn_radiation_source 'fine-focus sealed tube'
_diffrn_radiation_type MoK\a
_diffrn_radiation_wavelength 0.71073
_diffrn_reflns_av_R_equivalents 0.0918
_diffrn_reflns_av_sigmaI/netI 0.0825
_diffrn_reflns_limit_h_max 31
_diffrn_reflns_limit_h_min -34
_diffrn_reflns_limit_k_max 6
_diffrn_reflns_limit_k_min -6
_diffrn_reflns_limit_l_max 37
_diffrn_reflns_limit_l_min -37
_diffrn_reflns_number 13232
_diffrn_reflns_theta_full 27.00
_diffrn_reflns_theta_max 27.00
_diffrn_reflns_theta_min 2.77
_diffrn_standards_number 0
_exptl_absorpt_coefficient_mu 10.200
_exptl_absorpt_correction_T_max 0.8235
_exptl_absorpt_correction_T_min 0.6777
_exptl_absorpt_correction_type numerical
_exptl_absorpt_process_details 'shape of crystal determined optically'
_exptl_crystal_colour Colorless
_exptl_crystal_density_diffrn 2.183
_exptl_crystal_density_method 'not measured'
_exptl_crystal_description Needle
_exptl_crystal_F_000 1912
_exptl_crystal_size_max 0.48
_exptl_crystal_size_mid 0.03
_exptl_crystal_size_min 0.02
_refine_diff_density_max 1.052
_refine_diff_density_min -1.115
_refine_diff_density_rms 0.311
_refine_ls_extinction_method none
_refine_ls_goodness_of_fit_ref 1.012
_refine_ls_hydrogen_treatment constr
_refine_ls_matrix_type full
_refine_ls_number_parameters 195
_refine_ls_number_reflns 3359
_refine_ls_number_restraints 0
_refine_ls_restrained_S_all 1.012
_refine_ls_R_factor_all 0.0910
_refine_ls_R_factor_gt 0.0895
_refine_ls_shift/su_max 0.002
_refine_ls_shift/su_mean 0.001
_refine_ls_structure_factor_coef Fsqd
_refine_ls_weighting_details 'calc w=1/[\s^2^(Fo^2^)+(0.0559P)^2^+0.0000P] where P=(Fo^2^+2Fc^2^)/3'
_refine_ls_weighting_scheme calc
_refine_ls_wR_factor_gt 0.1487
_refine_ls_wR_factor_ref 0.1709
_reflns_number_gt 1884
_reflns_number_total 3359
_reflns_threshold_expression >2sigma(I)
_cod_data_source_file c6dt01563h2.cif
_cod_data_source_block d
_cod_depositor_comments
;
The following automatic conversions were performed:

'_symmetry_cell_setting' value 'Monoclinic' changed to 'monoclinic'
according to
/usr/data/users/saulius/crontab/automatic-downloads/rss-feeds/RSC/lib/dictionaries/cif_core.dic
dictionary named 'cif_core.dic' version 2.4.2 from 2011-04-26.

Automatic conversion script
Id: cif_fix_values 4268 2015-11-12 08:31:59Z antanas 

 Adding full bibliography for 7039497--7039504.cif.
;
_cod_original_sg_symbol_H-M C2/c
_cod_original_formula_sum 'C32 H22 Br4 Hg1 N4 O2'
_cod_database_code 7039501

loop_
_symmetry_equiv_pos_as_xyz
'x, y, z'
'-x, y, -z+1/2'
'x+1/2, y+1/2, z'
'-x+1/2, y+1/2, -z+1/2'
'-x, -y, -z'
'x, -y, z-1/2'
'-x+1/2, -y+1/2, -z'
'x+1/2, -y+1/2, z-1/2'

loop_
_atom_site_label
_atom_site_type_symbol
_atom_site_fract_x
_atom_site_fract_y
_atom_site_fract_z
_atom_site_U_iso_or_equiv
_atom_site_adp_type
_atom_site_occupancy
_atom_site_symmetry_multiplicity
_atom_site_calc_flag
_atom_site_refinement_flags
C1 C 0.4028(7) 1.156(3) 0.0864(7) 0.044(4) Uani 1 1 d .
H1 H 0.3879 1.2942 0.0593 0.052 Uiso 1 1 calc R
C2 C 0.3678(7) 1.065(4) 0.1037(7) 0.052(4) Uani 1 1 d .
H2 H 0.3287 1.1341 0.0878 0.063 Uiso 1 1 calc R
C3 C 0.3926(7) 0.869(3) 0.1450(7) 0.047(4) Uani 1 1 d .
H3 H 0.3691 0.8057 0.1566 0.056 Uiso 1 1 calc R
C4 C 0.4812(8) 0.851(3) 0.1504(7) 0.043(4) Uani 1 1 d .
H4 H 0.5198 0.7770 0.1664 0.052 Uiso 1 1 calc R
C5 C 0.4601(6) 1.044(3) 0.1087(6) 0.036(3) Uani 1 1 d .
C6 C 0.4983(7) 1.150(3) 0.0909(7) 0.041(4) Uani 1 1 d .
C7 C 0.5820(7) 1.009(3) 0.0837(6) 0.035(4) Uani 1 1 d .
C8 C 0.5722(7) 1.184(3) 0.0441(7) 0.047(4) Uani 1 1 d .
H8 H 0.5356 1.2811 0.0228 0.057 Uiso 1 1 calc R
C9 C 0.6181(7) 1.224(3) 0.0344(7) 0.050(4) Uani 1 1 d .
H9 H 0.6115 1.3470 0.0069 0.060 Uiso 1 1 calc R
C10 C 0.6703(7) 1.083(3) 0.0653(7) 0.046(4) Uani 1 1 d .
C11 C 0.6835(7) 0.889(3) 0.1077(7) 0.048(4) Uani 1 1 d .
C12 C 0.7391(7) 0.732(4) 0.1417(8) 0.056(5) Uani 1 1 d .
H12 H 0.7694 0.7520 0.1359 0.067 Uiso 1 1 calc R
C13 C 0.7480(8) 0.559(4) 0.1811(8) 0.062(5) Uani 1 1 d .
H13 H 0.7844 0.4603 0.2028 0.075 Uiso 1 1 calc R
C14 C 0.7036(8) 0.526(3) 0.1900(7) 0.055(4) Uani 1 1 d .
H14 H 0.7106 0.3982 0.2169 0.066 Uiso 1 1 calc R
C15 C 0.6498(7) 0.670(3) 0.1615(7) 0.044(4) Uani 1 1 d .
H15 H 0.6223 0.6501 0.1707 0.052 Uiso 1 1 calc R
C16 C 0.6366(7) 0.852(3) 0.1168(7) 0.043(4) Uani 1 1 d .
N1 N 0.4489(6) 0.763(2) 0.1699(5) 0.044(3) Uani 1 1 d .
N2 N 0.5371(5) 0.960(3) 0.0939(5) 0.043(3) Uani 1 1 d .
H2A H 0.5345 0.7921 0.1030 0.052 Uiso 1 1 calc R
O1 O 0.4948(5) 1.3944(19) 0.0768(5) 0.052(3) Uani 1 1 d .
Hg1 Hg 0.5000 0.4455(2) 0.2500 0.0433(3) Uani 1 2 d S
Br1 Br 0.59027(8) 0.3335(4) 0.25030(8) 0.0583(5) Uani 1 1 d .
Br2 Br 0.72971(9) 1.1404(4) 0.05003(9) 0.0720(6) Uani 1 1 d .

loop_
_atom_site_aniso_label
_atom_site_aniso_U_11
_atom_site_aniso_U_22
_atom_site_aniso_U_33
_atom_site_aniso_U_23
_atom_site_aniso_U_13
_atom_site_aniso_U_12
C1 0.043(9) 0.036(8) 0.050(10) 0.009(7) 0.026(9) -0.001(7)
C2 0.037(8) 0.062(10) 0.049(10) 0.011(10) 0.020(8) 0.019(9)
C3 0.029(8) 0.056(11) 0.056(11) 0.002(8) 0.025(8) 0.005(7)
C4 0.058(10) 0.027(8) 0.050(11) -0.002(7) 0.035(9) -0.003(7)
C5 0.038(8) 0.037(7) 0.039(8) 0.002(8) 0.026(7) 0.001(7)
C6 0.042(9) 0.039(9) 0.034(9) -0.001(7) 0.017(8) -0.006(7)
C7 0.051(9) 0.030(10) 0.035(8) -0.003(6) 0.031(7) -0.003(6)
C8 0.040(9) 0.049(9) 0.050(11) 0.005(8) 0.025(8) 0.005(7)
C9 0.050(10) 0.049(10) 0.052(11) 0.010(8) 0.030(9) -0.019(8)
C10 0.047(9) 0.050(9) 0.049(10) -0.012(9) 0.033(8) -0.009(9)
C11 0.052(10) 0.035(9) 0.056(11) -0.011(7) 0.031(9) -0.009(7)
C12 0.023(8) 0.075(12) 0.051(12) -0.015(10) 0.010(8) 0.002(8)
C13 0.056(11) 0.077(12) 0.057(12) 0.012(11) 0.035(10) 0.019(10)
C14 0.063(11) 0.044(10) 0.039(9) 0.022(8) 0.018(8) 0.013(8)
C15 0.055(10) 0.040(8) 0.040(10) -0.006(7) 0.031(9) -0.007(7)
C16 0.051(10) 0.029(8) 0.059(11) -0.001(7) 0.038(9) 0.001(7)
N1 0.048(8) 0.040(7) 0.050(9) 0.006(6) 0.032(7) 0.006(6)
N2 0.054(7) 0.035(6) 0.058(8) 0.018(6) 0.042(7) 0.010(6)
O1 0.068(7) 0.025(6) 0.072(8) 0.006(5) 0.046(7) 0.002(5)
Hg1 0.0475(5) 0.0453(5) 0.0410(5) 0.000 0.0279(5) 0.000
Br1 0.0570(11) 0.0659(12) 0.0584(12) 0.0050(8) 0.0370(10) 0.0127(8)
Br2 0.0647(12) 0.0926(16) 0.0802(15) -0.0042(11) 0.0543(12) -0.0150(10)

loop_
_atom_type_symbol
_atom_type_description
_atom_type_scat_dispersion_real
_atom_type_scat_dispersion_imag
_atom_type_scat_source
C C 0.0033 0.0016 'International Tables Vol C Tables 4.2.6.8 and 6.1.1.4'
H H 0.0000 0.0000 'International Tables Vol C Tables 4.2.6.8 and 6.1.1.4'
N N 0.0061 0.0033 'International Tables Vol C Tables 4.2.6.8 and 6.1.1.4'
O O 0.0106 0.0060 'International Tables Vol C Tables 4.2.6.8 and 6.1.1.4'
Hg Hg -2.3894 9.2266 'International Tables Vol C Tables 4.2.6.8 and 6.1.1.4'
Br Br -0.2901 2.4595 'International Tables Vol C Tables 4.2.6.8 and 6.1.1.4'

loop_
_geom_angle_atom_site_label_1
_geom_angle_atom_site_label_2
_geom_angle_atom_site_label_3
_geom_angle
_geom_angle_site_symmetry_1
_geom_angle_site_symmetry_3
C2 C1 C5 121.0(14) . .
C2 C1 H1 119.5 . .
C5 C1 H1 119.5 . .
C3 C2 C1 117.3(14) . .
C3 C2 H2 121.4 . .
C1 C2 H2 121.4 . .
N1 C3 C2 124.4(15) . .
N1 C3 H3 117.8 . .
C2 C3 H3 117.8 . .
N1 C4 C5 123.8(14) . .
N1 C4 H4 118.1 . .
C5 C4 H4 118.1 . .
C4 C5 C1 117.1(14) . .
C4 C5 C6 122.3(13) . .
C1 C5 C6 120.5(14) . .
O1 C6 N2 124.7(15) . .
O1 C6 C5 120.8(14) . .
N2 C6 C5 114.5(13) . .
C8 C7 C16 122.4(14) . .
C8 C7 N2 121.7(13) . .
C16 C7 N2 115.9(12) . .
C7 C8 C9 120.1(14) . .
C7 C8 H8 120.0 . .
C9 C8 H8 120.0 . .
C10 C9 C8 119.2(15) . .
C10 C9 H9 120.4 . .
C8 C9 H9 120.4 . .
C9 C10 C11 123.8(15) . .
C9 C10 Br2 117.5(13) . .
C11 C10 Br2 118.7(12) . .
C10 C11 C12 125.4(16) . .
C10 C11 C16 116.2(14) . .
C12 C11 C16 118.4(16) . .
C13 C12 C11 121.3(17) . .
C13 C12 H12 119.3 . .
C11 C12 H12 119.3 . .
C12 C13 C14 120.1(16) . .
C12 C13 H13 119.9 . .
C14 C13 H13 119.9 . .
C15 C14 C13 123.8(16) . .
C15 C14 H14 118.1 . .
C13 C14 H14 118.1 . .
C14 C15 C16 118.6(15) . .
C14 C15 H15 120.7 . .
C16 C15 H15 120.7 . .
C7 C16 C15 123.9(14) . .
C7 C16 C11 118.4(14) . .
C15 C16 C11 117.6(14) . .
C3 N1 C4 116.4(14) . .
C3 N1 Hg1 126.2(11) . .
C4 N1 Hg1 117.4(10) . .
C6 N2 C7 126.7(12) . .
C6 N2 H2A 116.7 . .
C7 N2 H2A 116.7 . .
N1 Hg1 N1 103.6(6) . 2_655
N1 Hg1 Br1 97.2(3) . 2_655
N1 Hg1 Br1 98.1(3) 2_655 2_655
N1 Hg1 Br1 98.1(3) . .
N1 Hg1 Br1 97.2(3) 2_655 .
Br1 Hg1 Br1 155.14(9) 2_655 .

loop_
_geom_bond_atom_site_label_1
_geom_bond_atom_site_label_2
_geom_bond_distance
_geom_bond_site_symmetry_2
C1 C2 1.38(2) .
C1 C5 1.39(2) .
C1 H1 0.9300 .
C2 C3 1.36(2) .
C2 H2 0.9300 .
C3 N1 1.343(18) .
C3 H3 0.9300 .
C4 N1 1.358(19) .
C4 C5 1.37(2) .
C4 H4 0.9300 .
C5 C6 1.49(2) .
C6 O1 1.223(16) .
C6 N2 1.348(19) .
C7 C8 1.33(2) .
C7 C16 1.42(2) .
C7 N2 1.424(18) .
C8 C9 1.43(2) .
C8 H8 0.9300 .
C9 C10 1.33(2) .
C9 H9 0.9300 .
C10 C11 1.42(2) .
C10 Br2 1.915(15) .
C11 C12 1.44(2) .
C11 C16 1.45(2) .
C12 C13 1.33(3) .
C12 H12 0.9300 .
C13 C14 1.37(2) .
C13 H13 0.9300 .
C14 C15 1.37(2) .
C14 H14 0.9300 .
C15 C16 1.44(2) .
C15 H15 0.9300 .
N1 Hg1 2.447(12) .
N2 H2A 0.8600 .
Hg1 N1 2.447(13) 2_655
Hg1 Br1 2.4838(18) 2_655
Hg1 Br1 2.4838(18) .

loop_
_geom_torsion_atom_site_label_1
_geom_torsion_atom_site_label_2
_geom_torsion_atom_site_label_3
_geom_torsion_atom_site_label_4
_geom_torsion
_geom_torsion_site_symmetry_4
C5 C1 C2 C3 2(2) .
C1 C2 C3 N1 1(3) .
N1 C4 C5 C1 1(2) .
N1 C4 C5 C6 175.9(13) .
C2 C1 C5 C4 -3(2) .
C2 C1 C5 C6 -178.1(15) .
C4 C5 C6 O1 -143.4(16) .
C1 C5 C6 O1 31(2) .
C4 C5 C6 N2 34(2) .
C1 C5 C6 N2 -151.3(15) .
C16 C7 C8 C9 -1(2) .
N2 C7 C8 C9 -179.0(14) .
C7 C8 C9 C10 0(2) .
C8 C9 C10 C11 1(3) .
C8 C9 C10 Br2 179.2(12) .
C9 C10 C11 C12 179.7(16) .
Br2 C10 C11 C12 1(2) .
C9 C10 C11 C16 -1(2) .
Br2 C10 C11 C16 -179.2(10) .
C10 C11 C12 C13 178.7(17) .
C16 C11 C12 C13 -1(2) .
C11 C12 C13 C14 0(3) .
C12 C13 C14 C15 -2(3) .
C13 C14 C15 C16 5(3) .
C8 C7 C16 C15 177.2(15) .
N2 C7 C16 C15 -5(2) .
C8 C7 C16 C11 1(2) .
N2 C7 C16 C11 179.0(13) .
C14 C15 C16 C7 179.0(14) .
C14 C15 C16 C11 -5(2) .
C10 C11 C16 C7 0(2) .
C12 C11 C16 C7 179.5(13) .
C10 C11 C16 C15 -176.5(13) .
C12 C11 C16 C15 3(2) .
C2 C3 N1 C4 -3(2) .
C2 C3 N1 Hg1 173.8(13) .
C5 C4 N1 C3 2(2) .
C5 C4 N1 Hg1 -175.2(11) .
O1 C6 N2 C7 3(2) .
C5 C6 N2 C7 -174.9(13) .
C8 C7 N2 C6 -36(2) .
C16 C7 N2 C6 145.5(14) .
C3 N1 Hg1 N1 -88.7(12) 2_655
C4 N1 Hg1 N1 87.7(10) 2_655
C3 N1 Hg1 Br1 11.5(12) 2_655
C4 N1 Hg1 Br1 -172.1(10) 2_655
C3 N1 Hg1 Br1 171.8(12) .
C4 N1 Hg1 Br1 -11.8(10) .
